data_7105681
loop_
_publ_author_name
'Joachim Ballmann'
'Alyssa Yeo'
'Bruce MacKay'
'Sabine van Rjit'
'Brian Patrick'
'Michael Fryzuk'

_publ_section_title
;
 Complete disassembly of carbon disulfide by a ditantalum complex
;
_journal_name_full Chem.Commun.
_journal_page_first 8794
_journal_paper_doi 10.1039/c0cc03483e
_journal_volume 46
_journal_year 2010
_chemical_formula_moiety 'C48 H62 N4 P2 S2 Si4 Ta2'
_chemical_formula_sum 'C48 H62 N4 P2 S2 Si4 Ta2'
_chemical_formula_weight 1295.34
_chemical_name_systematic
;
?
;
_space_group_IT_number 14
_symmetry_cell_setting monoclinic
_symmetry_space_group_name_Hall '-P 2yn'
_symmetry_space_group_name_H-M 'P 1 21/n 1'
_atom_sites_solution_hydrogens geom
_atom_sites_solution_primary direct
_atom_sites_solution_secondary difmap
_audit_creation_method SHELXL-97
_cell_angle_alpha 90.00
_cell_angle_beta 100.996(3)
_cell_angle_gamma 90.00
_cell_formula_units_Z 6
_cell_length_a 13.9856(8)
_cell_length_b 16.6498(10)
_cell_length_c 35.4061(18)
_cell_measurement_reflns_used 7700
_cell_measurement_temperature 173(2)
_cell_measurement_theta_max 25.0605
_cell_measurement_theta_min 2.4465
_cell_volume 8093.2(8)
_computing_structure_refinement 'SHELXL-97 (Sheldrick, 2008)'
_diffrn_ambient_temperature 173(2)
_diffrn_measured_fraction_theta_full 0.997
_diffrn_measured_fraction_theta_max 0.997
_diffrn_measurement_device_type 'Bruker X8 APEX II'
_diffrn_measurement_method 'area detector'
_diffrn_radiation_monochromator graphite
_diffrn_radiation_source 'fine-focus sealed tube'
_diffrn_radiation_type MoK\a
_diffrn_radiation_wavelength 0.71073
_diffrn_reflns_av_R_equivalents 0.0336
_diffrn_reflns_av_sigmaI/netI 0.0296
_diffrn_reflns_limit_h_max 16
_diffrn_reflns_limit_h_min -15
_diffrn_reflns_limit_k_max 19
_diffrn_reflns_limit_k_min -18
_diffrn_reflns_limit_l_max 42
_diffrn_reflns_limit_l_min -42
_diffrn_reflns_number 55572
_diffrn_reflns_theta_full 25.07
_diffrn_reflns_theta_max 25.07
_diffrn_reflns_theta_min 1.49
_exptl_absorpt_coefficient_mu 4.314
_exptl_absorpt_correction_T_max 0.5959
_exptl_absorpt_correction_T_min 0.441
_exptl_absorpt_correction_type multi-scan
_exptl_absorpt_process_details
'SADABS. Bruker Nonius area detector scaling and absorption correction - V2.10, Bruker AXS Inc., Madison, Wisconsin, USA (2003).'
_exptl_crystal_colour brown
_exptl_crystal_density_diffrn 1.595
_exptl_crystal_density_meas ?
_exptl_crystal_density_method .
_exptl_crystal_description prism
_exptl_crystal_F_000 3852
_exptl_crystal_size_max 0.200
_exptl_crystal_size_mid 0.160
_exptl_crystal_size_min 0.120
_refine_diff_density_max 0.800
_refine_diff_density_min -0.693
_refine_diff_density_rms 0.086
_refine_ls_extinction_method none
_refine_ls_goodness_of_fit_ref 1.048
_refine_ls_hydrogen_treatment constr
_refine_ls_matrix_type full
_refine_ls_number_parameters 850
_refine_ls_number_reflns 14312
_refine_ls_number_restraints 0
_refine_ls_restrained_S_all 1.048
_refine_ls_R_factor_all 0.0288
_refine_ls_R_factor_gt 0.0215
_refine_ls_shift/su_max 0.006
_refine_ls_shift/su_mean 0.000
_refine_ls_structure_factor_coef Fsqd
_refine_ls_weighting_details 'calc w=1/[\s^2^(Fo^2^)+(0.0129P)^2^+6.3775P] where P=(Fo^2^+2Fc^2^)/3'
_refine_ls_weighting_scheme calc
_refine_ls_wR_factor_gt 0.0435
_refine_ls_wR_factor_ref 0.0450
_reflns_number_gt 12540
_reflns_number_total 14312
_reflns_threshold_expression >2\s(I)
_cod_data_source_file C0CC03483E.TXT
_cod_data_source_block mf821_NPNTaS2TaNPN
_cod_original_sg_symbol_Hall -P2yn
_cod_original_sg_symbol_H-M 'P 21/n'
_cod_database_code 7105681

loop_
_symmetry_equiv_pos_as_xyz
'x, y, z'
'-x+1/2, y+1/2, -z+1/2'
'-x, -y, -z'
'x-1/2, -y-1/2, z-1/2'

loop_
_atom_site_label
_atom_site_type_symbol
_atom_site_fract_x
_atom_site_fract_y
_atom_site_fract_z
_atom_site_U_iso_or_equiv
_atom_site_adp_type
_atom_site_occupancy
_atom_site_symmetry_multiplicity
_atom_site_calc_flag
_atom_site_refinement_flags
_atom_site_disorder_assembly
_atom_site_disorder_group
Ta3 Ta 0.103395(9) 0.513940(7) 0.502006(3) 0.01241(3) Uani 1 1 d . . .
Ta2 Ta 0.268796(8) 0.997193(7) 0.328846(3) 0.01190(3) Uani 1 1 d . . .
Ta1 Ta 0.075777(8) 1.036144(7) 0.338658(3) 0.01174(3) Uani 1 1 d . . .
S3 S 0.00233(5) 0.41853(5) 0.46380(2) 0.01598(16) Uani 1 1 d . . .
S1 S 0.17494(5) 0.92832(5) 0.36744(2) 0.01631(16) Uani 1 1 d . . .
S2 S 0.16883(5) 1.10316(4) 0.29916(2) 0.01583(16) Uani 1 1 d . . .
P1 P -0.05415(6) 1.14647(5) 0.31526(2) 0.01592(17) Uani 1 1 d . . .
P3 P 0.24146(6) 0.60933(5) 0.53565(2) 0.01698(17) Uani 1 1 d . . .
P2 P 0.40371(6) 0.89045(5) 0.35054(2) 0.01728(17) Uani 1 1 d . . .
Si2 Si -0.16575(6) 0.99576(5) 0.31268(3) 0.01810(19) Uani 1 1 d . . .
Si3 Si 0.50703(6) 1.04475(6) 0.35044(3) 0.0225(2) Uani 1 1 d . . .
Si1 Si 0.03820(6) 1.19743(5) 0.39411(2) 0.01748(19) Uani 1 1 d . . .
Si6 Si 0.19263(7) 0.67459(5) 0.45694(3) 0.0230(2) Uani 1 1 d . . .
Si4 Si 0.30426(6) 0.83308(5) 0.27418(3) 0.01848(19) Uani 1 1 d . . .
Si5 Si 0.33222(6) 0.44836(6) 0.53771(3) 0.02067(19) Uani 1 1 d . . .
N1 N 0.07243(18) 1.09687(15) 0.38813(7) 0.0169(6) Uani 1 1 d . . .
C49 C -0.0389(2) 0.88290(18) 0.30561(9) 0.0160(7) Uani 1 1 d . . .
C69 C -0.0105(3) 0.5373(2) 0.35992(10) 0.0293(8) Uani 1 1 d . . .
H69 H -0.0696 0.5530 0.3449 0.035 Uiso 1 1 calc R . .
C31 C 0.2292(2) 0.97079(18) 0.24310(9) 0.0193(7) Uani 1 1 d . . .
C22 C 0.5411(3) 0.8427(2) 0.47695(11) 0.0436(11) Uani 1 1 d . . .
H22 H 0.5707 0.8352 0.5025 0.052 Uiso 1 1 calc R . .
C15 C 0.3835(3) 0.3873(2) 0.50185(10) 0.0319(9) Uani 1 1 d . . .
H15A H 0.3705 0.3314 0.5053 0.048 Uiso 1 1 calc R . .
H15B H 0.4526 0.3957 0.5056 0.048 Uiso 1 1 calc R . .
H15C H 0.3538 0.4035 0.4763 0.048 Uiso 1 1 calc R . .
C9 C -0.2431(2) 0.9837(2) 0.26371(10) 0.0295(8) Uani 1 1 d . . .
H9A H -0.2158 1.0145 0.2454 0.044 Uiso 1 1 calc R . .
H9B H -0.3078 1.0023 0.2641 0.044 Uiso 1 1 calc R . .
H9C H -0.2453 0.9280 0.2565 0.044 Uiso 1 1 calc R . .
N2 N -0.04338(17) 0.96770(14) 0.31476(7) 0.0154(5) Uani 1 1 d . . .
C29 C 0.3616(2) 1.2911(2) 0.35403(10) 0.0255(8) Uani 1 1 d . . .
H29 H 0.3465 1.3325 0.3362 0.031 Uiso 1 1 calc R . .
C66 C 0.1846(2) 0.3331(2) 0.57981(9) 0.0233(7) Uani 1 1 d . . .
H66 H 0.1967 0.3722 0.5989 0.028 Uiso 1 1 calc R . .
N5 N 0.20512(17) 0.43529(15) 0.53134(7) 0.0159(6) Uani 1 1 d . . .
N6 N 0.13813(18) 0.57878(15) 0.45756(7) 0.0168(6) Uani 1 1 d . . .
C45 C 0.2371(3) 1.0273(2) 0.47838(10) 0.0368(10) Uani 1 1 d . . .
H45 H 0.3007 1.0351 0.4914 0.044 Uiso 1 1 calc R . .
C11 C 0.5460(3) 1.1089(2) 0.31304(12) 0.0413(10) Uani 1 1 d . . .
H11A H 0.4987 1.1052 0.2896 0.062 Uiso 1 1 calc R . .
H11B H 0.6080 1.0908 0.3086 0.062 Uiso 1 1 calc R . .
H11C H 0.5512 1.1636 0.3217 0.062 Uiso 1 1 calc R . .
C23 C 0.5847(3) 0.8130(2) 0.44816(12) 0.0447(11) Uani 1 1 d . . .
H23 H 0.6433 0.7853 0.4543 0.054 Uiso 1 1 calc R . .
C68 C 0.0193(2) 0.57069(19) 0.39628(9) 0.0236(7) Uani 1 1 d . . .
H68 H -0.0197 0.6085 0.4054 0.028 Uiso 1 1 calc R . .
C41 C -0.2001(3) 1.2497(2) 0.21583(11) 0.0398(10) Uani 1 1 d . . .
H41 H -0.2498 1.2870 0.2089 0.048 Uiso 1 1 calc R . .
C46 C 0.1769(3) 0.9756(2) 0.49320(10) 0.0415(10) Uani 1 1 d . . .
H46 H 0.1999 0.9484 0.5161 0.050 Uiso 1 1 calc R . .
N3 N 0.38637(17) 1.06702(15) 0.35392(7) 0.0162(6) Uani 1 1 d . . .
C18 C 0.1063(3) 0.7523(2) 0.43444(11) 0.0392(10) Uani 1 1 d . . .
H18A H 0.0850 0.7401 0.4076 0.059 Uiso 1 1 calc R . .
H18B H 0.1378 0.8037 0.4370 0.059 Uiso 1 1 calc R . .
H18C H 0.0511 0.7534 0.4469 0.059 Uiso 1 1 calc R . .
N4 N 0.27107(18) 0.93478(15) 0.27945(7) 0.0164(6) Uani 1 1 d . . .
C26 C 0.4055(2) 1.16695(19) 0.40635(9) 0.0204(7) Uani 1 1 d . . .
H26 H 0.4200 1.1256 0.4242 0.024 Uiso 1 1 calc R . .
C59 C 0.3673(3) 0.6778(3) 0.64505(11) 0.0435(11) Uani 1 1 d . . .
H59 H 0.4230 0.7052 0.6569 0.052 Uiso 1 1 calc R . .
C62 C 0.1647(2) 0.29405(19) 0.51377(9) 0.0221(7) Uani 1 1 d . . .
H62 H 0.1630 0.3071 0.4881 0.027 Uiso 1 1 calc R . .
C53 C -0.0555(2) 0.77643(19) 0.25839(9) 0.0231(7) Uani 1 1 d . . .
H53 H -0.0661 0.7604 0.2328 0.028 Uiso 1 1 calc R . .
C10 C -0.2186(2) 0.9366(2) 0.34843(10) 0.0277(8) Uani 1 1 d . . .
H10A H -0.2181 0.8806 0.3421 0.041 Uiso 1 1 calc R . .
H10B H -0.2844 0.9537 0.3479 0.041 Uiso 1 1 calc R . .
H10C H -0.1806 0.9451 0.3737 0.041 Uiso 1 1 calc R . .
C39 C -0.0864(2) 1.1555(2) 0.19790(10) 0.0270(8) Uani 1 1 d . . .
H39 H -0.0596 1.1299 0.1790 0.032 Uiso 1 1 calc R . .
C5 C 0.2362(2) 0.70265(19) 0.50923(9) 0.0221(7) Uani 1 1 d . . .
H5A H 0.3000 0.7276 0.5129 0.026 Uiso 1 1 calc R . .
H5B H 0.1911 0.7398 0.5177 0.026 Uiso 1 1 calc R . .
C32 C 0.1337(2) 0.9545(2) 0.22488(9) 0.0245(8) Uani 1 1 d . . .
H32 H 0.0962 0.9187 0.2361 0.029 Uiso 1 1 calc R . .
C6 C 0.3511(2) 0.55788(19) 0.52843(9) 0.0217(7) Uani 1 1 d . . .
H6A H 0.4075 0.5782 0.5461 0.026 Uiso 1 1 calc R . .
H6B H 0.3612 0.5658 0.5023 0.026 Uiso 1 1 calc R . .
C52 C -0.0404(2) 0.71934(19) 0.28734(10) 0.0251(8) Uani 1 1 d . . .
H52 H -0.0412 0.6649 0.2813 0.030 Uiso 1 1 calc R . .
C8 C 0.1475(2) 1.26082(19) 0.41074(9) 0.0228(7) Uani 1 1 d . . .
H8A H 0.1836 1.2398 0.4345 0.034 Uiso 1 1 calc R . .
H8B H 0.1276 1.3148 0.4147 0.034 Uiso 1 1 calc R . .
H8C H 0.1879 1.2606 0.3916 0.034 Uiso 1 1 calc R . .
C24 C 0.5411(3) 0.8244(2) 0.41016(11) 0.0342(9) Uani 1 1 d . . .
H24 H 0.5702 0.8036 0.3907 0.041 Uiso 1 1 calc R . .
C16 C 0.3980(2) 0.4227(2) 0.58729(10) 0.0337(9) Uani 1 1 d . . .
H16A H 0.3724 0.4543 0.6057 0.051 Uiso 1 1 calc R . .
H16B H 0.4661 0.4338 0.5894 0.051 Uiso 1 1 calc R . .
H16C H 0.3891 0.3667 0.5922 0.051 Uiso 1 1 calc R . .
C57 C 0.2250(2) 0.6023(2) 0.64970(9) 0.0267(8) Uani 1 1 d . . .
H57 H 0.1840 0.5796 0.6646 0.032 Uiso 1 1 calc R . .
C72 C 0.1650(3) 0.4921(2) 0.40405(10) 0.0257(8) Uani 1 1 d . . .
H72 H 0.2249 0.4770 0.4186 0.031 Uiso 1 1 calc R . .
C28 C 0.3872(2) 1.3088(2) 0.39281(10) 0.0281(8) Uani 1 1 d . . .
H28 H 0.3899 1.3618 0.4012 0.034 Uiso 1 1 calc R . .
C55 C 0.2647(2) 0.62725(19) 0.58736(9) 0.0200(7) Uani 1 1 d . . .
C60 C 0.3464(3) 0.6700(2) 0.60528(10) 0.0351(9) Uani 1 1 d . . .
H60 H 0.3873 0.6934 0.5905 0.042 Uiso 1 1 calc R . .
C35 C 0.2434(3) 1.0607(2) 0.19066(10) 0.0328(9) Uani 1 1 d . . .
H35 H 0.2805 1.0963 0.1792 0.039 Uiso 1 1 calc R . .
C65 C 0.1682(2) 0.2538(2) 0.58956(10) 0.0296(8) Uani 1 1 d . . .
H65 H 0.1693 0.2403 0.6151 0.035 Uiso 1 1 calc R . .
C3 C 0.5056(2) 0.93713(19) 0.33417(10) 0.0224(7) Uani 1 1 d . . .
H3A H 0.4971 0.9342 0.3064 0.027 Uiso 1 1 calc R . .
H3B H 0.5661 0.9106 0.3454 0.027 Uiso 1 1 calc R . .
C43 C 0.1084(2) 1.05692(18) 0.42438(8) 0.0179(7) Uani 1 1 d . . .
C50 C -0.0235(2) 0.82548(18) 0.33444(9) 0.0199(7) Uani 1 1 d . . .
H50 H -0.0128 0.8414 0.3601 0.024 Uiso 1 1 calc R . .
C54 C -0.0547(2) 0.85761(19) 0.26749(9) 0.0186(7) Uani 1 1 d . . .
H54 H -0.0649 0.8955 0.2478 0.022 Uiso 1 1 calc R . .
C20 C 0.4103(3) 0.8962(2) 0.42981(9) 0.0289(8) Uani 1 1 d . . .
H20 H 0.3519 0.9244 0.4238 0.035 Uiso 1 1 calc R . .
C33 C 0.0941(3) 0.9911(2) 0.19022(10) 0.0338(9) Uani 1 1 d . . .
H33 H 0.0303 0.9795 0.1784 0.041 Uiso 1 1 calc R . .
C64 C 0.1502(3) 0.1953(2) 0.56150(11) 0.0318(9) Uani 1 1 d . . .
H64 H 0.1390 0.1425 0.5681 0.038 Uiso 1 1 calc R . .
C14 C 0.1966(2) 0.76616(19) 0.26233(10) 0.0262(8) Uani 1 1 d . . .
H14A H 0.1602 0.7682 0.2827 0.039 Uiso 1 1 calc R . .
H14B H 0.2179 0.7121 0.2594 0.039 Uiso 1 1 calc R . .
H14C H 0.1562 0.7836 0.2387 0.039 Uiso 1 1 calc R . .
C63 C 0.1489(2) 0.2154(2) 0.52362(10) 0.0289(8) Uani 1 1 d . . .
H63 H 0.1373 0.1760 0.5047 0.035 Uiso 1 1 calc R . .
C58 C 0.3058(3) 0.6450(2) 0.66702(10) 0.0344(9) Uani 1 1 d . . .
H58 H 0.3189 0.6517 0.6936 0.041 Uiso 1 1 calc R . .
C21 C 0.4536(3) 0.8838(2) 0.46812(11) 0.0414(10) Uani 1 1 d . . .
H21 H 0.4239 0.9029 0.4877 0.050 Uiso 1 1 calc R . .
C30 C 0.3582(2) 1.21239(19) 0.34154(9) 0.0211(7) Uani 1 1 d . . .
H30 H 0.3404 1.2015 0.3154 0.025 Uiso 1 1 calc R . .
C70 C 0.0463(3) 0.4810(2) 0.34572(10) 0.0329(9) Uani 1 1 d . . .
H70 H 0.0254 0.4583 0.3216 0.039 Uiso 1 1 calc R . .
C56 C 0.2047(2) 0.5932(2) 0.61003(9) 0.0229(7) Uani 1 1 d . . .
H56 H 0.1503 0.5639 0.5985 0.028 Uiso 1 1 calc R . .
C2 C -0.1639(2) 1.10471(18) 0.32757(9) 0.0192(7) Uani 1 1 d . . .
H2A H -0.2211 1.1325 0.3139 0.023 Uiso 1 1 calc R . .
H2B H -0.1624 1.1093 0.3550 0.023 Uiso 1 1 calc R . .
C38 C -0.0535(2) 1.13717(19) 0.23649(9) 0.0226(7) Uani 1 1 d . . .
H38 H -0.0047 1.0990 0.2433 0.027 Uiso 1 1 calc R . .
C61 C 0.1830(2) 0.35409(18) 0.54161(9) 0.0177(7) Uani 1 1 d . . .
C37 C -0.0926(2) 1.17512(18) 0.26480(9) 0.0184(7) Uani 1 1 d . . .
C7 C -0.0495(2) 1.2031(2) 0.42770(9) 0.0245(8) Uani 1 1 d . . .
H7A H -0.1077 1.1741 0.4170 0.037 Uiso 1 1 calc R . .
H7B H -0.0655 1.2582 0.4314 0.037 Uiso 1 1 calc R . .
H7C H -0.0205 1.1798 0.4520 0.037 Uiso 1 1 calc R . .
C44 C 0.2036(2) 1.0679(2) 0.44410(9) 0.0266(8) Uani 1 1 d . . .
H44 H 0.2450 1.1025 0.4343 0.032 Uiso 1 1 calc R . .
C48 C 0.0476(3) 1.0051(2) 0.43996(10) 0.0280(8) Uani 1 1 d . . .
H48 H -0.0166 0.9979 0.4275 0.034 Uiso 1 1 calc R . .
C51 C -0.0240(2) 0.74405(19) 0.32531(10) 0.0249(8) Uani 1 1 d . . .
H51 H -0.0133 0.7060 0.3449 0.030 Uiso 1 1 calc R . .
C25 C 0.3808(2) 1.14905(18) 0.36727(9) 0.0178(7) Uani 1 1 d . . .
C36 C 0.2838(3) 1.0242(2) 0.22511(10) 0.0267(8) Uani 1 1 d . . .
H36 H 0.3481 1.0352 0.2365 0.032 Uiso 1 1 calc R . .
C40 C -0.1596(3) 1.2124(2) 0.18771(10) 0.0359(9) Uani 1 1 d . . .
H40 H -0.1813 1.2254 0.1620 0.043 Uiso 1 1 calc R . .
C4 C 0.3746(2) 0.79963(18) 0.32272(9) 0.0217(7) Uani 1 1 d . . .
H4A H 0.3353 0.7640 0.3352 0.026 Uiso 1 1 calc R . .
H4B H 0.4336 0.7716 0.3198 0.026 Uiso 1 1 calc R . .
C47 C 0.0825(3) 0.9643(2) 0.47408(11) 0.0389(10) Uani 1 1 d . . .
H47 H 0.0419 0.9291 0.4840 0.047 Uiso 1 1 calc R . .
C67 C 0.1073(2) 0.54752(18) 0.41896(8) 0.0187(7) Uani 1 1 d . . .
C1 C -0.0217(2) 1.23484(18) 0.34495(9) 0.0206(7) Uani 1 1 d . . .
H1A H -0.0794 1.2659 0.3466 0.025 Uiso 1 1 calc R . .
H1B H 0.0228 1.2685 0.3341 0.025 Uiso 1 1 calc R . .
C13 C 0.3814(3) 0.8249(2) 0.23681(10) 0.0289(8) Uani 1 1 d . . .
H13A H 0.3472 0.8472 0.2131 0.043 Uiso 1 1 calc R . .
H13B H 0.3957 0.7694 0.2330 0.043 Uiso 1 1 calc R . .
H13C H 0.4411 0.8538 0.2451 0.043 Uiso 1 1 calc R . .
C34 C 0.1483(3) 1.0448(2) 0.17304(10) 0.0368(10) Uani 1 1 d . . .
H34 H 0.1212 1.0697 0.1500 0.044 Uiso 1 1 calc R . .
C71 C 0.1345(3) 0.4592(2) 0.36791(10) 0.0323(9) Uani 1 1 d . . .
H71 H 0.1738 0.4221 0.3585 0.039 Uiso 1 1 calc R . .
C42 C -0.1669(2) 1.2315(2) 0.25412(10) 0.0310(9) Uani 1 1 d . . .
H42 H -0.1941 1.2570 0.2729 0.037 Uiso 1 1 calc R . .
C12 C 0.5937(2) 1.0580(2) 0.39681(11) 0.0417(10) Uani 1 1 d . . .
H12A H 0.5954 1.1136 0.4042 0.063 Uiso 1 1 calc R . .
H12B H 0.6576 1.0413 0.3939 0.063 Uiso 1 1 calc R . .
H12C H 0.5729 1.0260 0.4163 0.063 Uiso 1 1 calc R . .
C27 C 0.4086(2) 1.2467(2) 0.41886(10) 0.0269(8) Uani 1 1 d . . .
H27 H 0.4253 1.2581 0.4450 0.032 Uiso 1 1 calc R . .
C19 C 0.4537(2) 0.86688(19) 0.40058(9) 0.0220(7) Uani 1 1 d . . .
C17 C 0.2969(3) 0.6701(2) 0.43067(11) 0.0415(10) Uani 1 1 d . . .
H17A H 0.3412 0.6285 0.4416 0.062 Uiso 1 1 calc R . .
H17B H 0.3302 0.7208 0.4330 0.062 Uiso 1 1 calc R . .
H17C H 0.2726 0.6587 0.4040 0.062 Uiso 1 1 calc R . .

loop_
_atom_site_aniso_label
_atom_site_aniso_U_11
_atom_site_aniso_U_22
_atom_site_aniso_U_33
_atom_site_aniso_U_23
_atom_site_aniso_U_13
_atom_site_aniso_U_12
Ta3 0.01233(7) 0.01246(6) 0.01243(6) -0.00065(5) 0.00232(5) -0.00153(5)
Ta2 0.01042(7) 0.01179(7) 0.01373(6) 0.00060(5) 0.00293(5) 0.00166(5)
Ta1 0.01008(6) 0.01198(7) 0.01331(6) -0.00081(5) 0.00262(5) 0.00107(5)
S3 0.0156(4) 0.0153(4) 0.0172(4) -0.0038(3) 0.0035(3) -0.0020(3)
S1 0.0142(4) 0.0157(4) 0.0196(4) 0.0038(3) 0.0047(3) 0.0015(3)
S2 0.0141(4) 0.0154(4) 0.0185(4) 0.0040(3) 0.0045(3) 0.0032(3)
P1 0.0135(4) 0.0151(4) 0.0191(4) -0.0004(3) 0.0031(3) 0.0031(3)
P3 0.0140(4) 0.0181(4) 0.0188(4) -0.0030(3) 0.0030(3) -0.0036(3)
P2 0.0140(4) 0.0158(4) 0.0215(4) 0.0011(3) 0.0020(3) 0.0037(3)
Si2 0.0122(4) 0.0186(5) 0.0228(5) -0.0017(4) 0.0016(4) 0.0003(4)
Si3 0.0120(5) 0.0208(5) 0.0350(5) -0.0025(4) 0.0052(4) -0.0008(4)
Si1 0.0189(5) 0.0166(5) 0.0179(4) -0.0036(4) 0.0061(4) 0.0007(4)
Si6 0.0298(6) 0.0198(5) 0.0202(5) 0.0012(4) 0.0071(4) -0.0077(4)
Si4 0.0206(5) 0.0162(5) 0.0198(5) -0.0016(4) 0.0066(4) 0.0035(4)
Si5 0.0150(5) 0.0240(5) 0.0224(5) -0.0007(4) 0.0020(4) 0.0025(4)
N1 0.0173(14) 0.0179(14) 0.0158(13) -0.0025(11) 0.0041(11) -0.0004(11)
C49 0.0096(16) 0.0156(16) 0.0214(16) -0.0003(13) -0.0006(12) -0.0020(12)
C69 0.037(2) 0.026(2) 0.0224(18) 0.0073(15) -0.0013(15) -0.0086(16)
C31 0.0248(18) 0.0179(17) 0.0166(16) -0.0036(13) 0.0075(13) 0.0078(13)
C22 0.050(3) 0.043(3) 0.030(2) 0.0096(19) -0.014(2) 0.004(2)
C15 0.028(2) 0.030(2) 0.041(2) -0.0016(18) 0.0153(17) 0.0052(16)
C9 0.0164(18) 0.033(2) 0.035(2) -0.0075(17) -0.0039(15) 0.0034(15)
N2 0.0149(14) 0.0143(14) 0.0169(13) 0.0018(11) 0.0023(10) -0.0016(10)
C29 0.0222(19) 0.0214(18) 0.034(2) 0.0071(16) 0.0081(15) -0.0023(14)
C66 0.0200(18) 0.0261(19) 0.0232(18) 0.0008(15) 0.0029(14) -0.0003(14)
N5 0.0177(14) 0.0148(14) 0.0145(13) 0.0000(11) 0.0015(11) -0.0001(11)
N6 0.0207(15) 0.0189(14) 0.0120(13) 0.0021(11) 0.0060(11) -0.0026(11)
C45 0.040(2) 0.034(2) 0.029(2) -0.0055(17) -0.0107(17) 0.0121(18)
C11 0.031(2) 0.031(2) 0.070(3) 0.004(2) 0.032(2) -0.0001(17)
C23 0.033(2) 0.043(3) 0.051(3) 0.018(2) -0.010(2) 0.0106(19)
C68 0.032(2) 0.0180(18) 0.0213(17) 0.0024(14) 0.0063(15) -0.0007(14)
C41 0.040(2) 0.042(2) 0.037(2) 0.0145(19) 0.0055(18) 0.0253(19)
C46 0.073(3) 0.035(2) 0.0174(18) 0.0066(17) 0.0095(19) 0.015(2)
N3 0.0121(13) 0.0174(14) 0.0192(14) 0.0003(11) 0.0032(11) 0.0001(11)
C18 0.058(3) 0.022(2) 0.031(2) 0.0053(17) -0.0065(19) -0.0052(18)
N4 0.0201(14) 0.0164(14) 0.0136(13) -0.0009(11) 0.0051(11) 0.0036(11)
C26 0.0169(17) 0.0204(18) 0.0232(17) 0.0017(14) 0.0025(14) -0.0003(13)
C59 0.035(2) 0.058(3) 0.034(2) -0.020(2) -0.0024(18) -0.018(2)
C62 0.0242(19) 0.0189(18) 0.0214(17) 0.0018(14) -0.0006(14) 0.0043(14)
C53 0.0221(19) 0.0240(19) 0.0222(18) -0.0054(15) 0.0018(14) -0.0003(14)
C10 0.0192(18) 0.029(2) 0.037(2) 0.0017(17) 0.0096(15) -0.0043(15)
C39 0.027(2) 0.031(2) 0.0226(18) 0.0002(16) 0.0038(15) 0.0042(16)
C5 0.0238(19) 0.0172(17) 0.0260(18) -0.0030(14) 0.0068(14) -0.0075(14)
C32 0.0279(19) 0.0204(18) 0.0238(18) -0.0064(15) 0.0012(15) 0.0037(15)
C6 0.0159(17) 0.0257(19) 0.0238(17) -0.0024(15) 0.0048(13) -0.0013(14)
C52 0.026(2) 0.0137(17) 0.034(2) -0.0035(15) 0.0016(15) 0.0004(14)
C8 0.0250(19) 0.0207(18) 0.0236(18) -0.0039(14) 0.0070(14) -0.0015(14)
C24 0.031(2) 0.034(2) 0.036(2) 0.0097(18) -0.0003(17) 0.0107(17)
C16 0.0206(19) 0.044(2) 0.034(2) 0.0049(18) -0.0024(16) -0.0010(16)
C57 0.0247(19) 0.035(2) 0.0188(17) -0.0005(15) 0.0001(14) 0.0015(16)
C72 0.029(2) 0.0239(19) 0.0261(18) -0.0003(15) 0.0112(15) -0.0014(15)
C28 0.0239(19) 0.0194(18) 0.043(2) -0.0082(17) 0.0106(16) -0.0057(15)
C55 0.0165(17) 0.0197(17) 0.0222(17) -0.0044(14) -0.0001(13) 0.0006(13)
C60 0.028(2) 0.047(2) 0.030(2) -0.0079(18) 0.0056(16) -0.0149(18)
C35 0.051(3) 0.028(2) 0.0242(19) 0.0064(16) 0.0191(18) 0.0099(18)
C65 0.031(2) 0.033(2) 0.0233(19) 0.0117(16) 0.0030(15) 0.0004(16)
C3 0.0102(16) 0.0248(19) 0.0323(19) -0.0017(15) 0.0042(14) 0.0034(13)
C43 0.0237(18) 0.0161(16) 0.0143(15) -0.0044(13) 0.0048(13) 0.0034(13)
C50 0.0194(18) 0.0228(18) 0.0164(16) -0.0005(14) 0.0002(13) -0.0036(14)
C54 0.0151(17) 0.0221(18) 0.0184(16) 0.0007(14) 0.0023(13) 0.0012(13)
C20 0.031(2) 0.029(2) 0.0232(18) 0.0004(16) -0.0047(15) 0.0059(16)
C33 0.034(2) 0.033(2) 0.029(2) -0.0114(17) -0.0056(17) 0.0138(17)
C64 0.034(2) 0.0183(18) 0.041(2) 0.0085(17) 0.0000(17) 0.0003(15)
C14 0.029(2) 0.0211(18) 0.0281(19) -0.0044(15) 0.0048(15) 0.0026(15)
C63 0.030(2) 0.0212(19) 0.032(2) -0.0043(16) -0.0045(16) 0.0036(15)
C58 0.033(2) 0.046(2) 0.0206(19) -0.0101(17) -0.0037(16) -0.0025(18)
C21 0.054(3) 0.040(2) 0.027(2) 0.0023(18) -0.0026(19) 0.004(2)
C30 0.0165(17) 0.0223(18) 0.0240(18) 0.0009(14) 0.0027(14) -0.0019(13)
C70 0.055(3) 0.026(2) 0.0182(17) -0.0040(15) 0.0084(17) -0.0138(18)
C56 0.0185(18) 0.0266(19) 0.0215(17) -0.0022(15) -0.0019(14) -0.0013(14)
C2 0.0094(16) 0.0206(17) 0.0288(18) -0.0037(14) 0.0068(13) 0.0012(13)
C38 0.0205(18) 0.0203(18) 0.0256(18) -0.0001(15) 0.0008(14) 0.0050(14)
C61 0.0124(16) 0.0170(17) 0.0226(17) 0.0007(13) 0.0002(13) 0.0020(13)
C37 0.0165(17) 0.0167(17) 0.0206(17) 0.0032(13) -0.0001(13) 0.0016(13)
C7 0.0256(19) 0.0233(19) 0.0265(18) -0.0058(15) 0.0095(15) -0.0004(15)
C44 0.028(2) 0.0231(19) 0.0265(19) -0.0042(15) 0.0008(15) 0.0010(15)
C48 0.032(2) 0.027(2) 0.0282(19) 0.0016(16) 0.0137(16) 0.0023(16)
C51 0.0260(19) 0.0186(18) 0.0283(19) 0.0067(15) 0.0005(15) -0.0008(14)
C25 0.0106(16) 0.0173(17) 0.0263(18) -0.0035(14) 0.0059(13) -0.0034(13)
C36 0.030(2) 0.028(2) 0.0256(18) 0.0008(15) 0.0123(15) 0.0057(15)
C40 0.035(2) 0.044(2) 0.025(2) 0.0117(18) -0.0027(17) 0.0080(18)
C4 0.0228(18) 0.0150(17) 0.0269(18) 0.0016(14) 0.0034(14) 0.0053(13)
C47 0.057(3) 0.034(2) 0.032(2) 0.0098(18) 0.023(2) 0.0074(19)
C67 0.0267(18) 0.0144(16) 0.0161(16) 0.0021(13) 0.0070(13) -0.0041(14)
C1 0.0199(18) 0.0169(17) 0.0260(18) -0.0023(14) 0.0066(14) 0.0012(13)
C13 0.034(2) 0.0230(19) 0.033(2) -0.0036(16) 0.0153(16) 0.0076(15)
C34 0.055(3) 0.038(2) 0.0167(18) 0.0006(17) 0.0042(17) 0.020(2)
C71 0.048(2) 0.026(2) 0.0279(19) -0.0035(16) 0.0209(18) -0.0023(17)
C42 0.030(2) 0.033(2) 0.030(2) 0.0052(17) 0.0066(16) 0.0129(16)
C12 0.020(2) 0.041(2) 0.058(3) -0.019(2) -0.0061(18) 0.0059(17)
C27 0.0249(19) 0.028(2) 0.0282(19) -0.0077(16) 0.0066(15) -0.0046(15)
C19 0.0183(18) 0.0172(17) 0.0272(18) 0.0024(14) -0.0041(14) 0.0004(13)
C17 0.045(3) 0.046(3) 0.039(2) -0.0031(19) 0.0215(19) -0.020(2)

loop_
_atom_type_symbol
_atom_type_description
_atom_type_scat_dispersion_real
_atom_type_scat_dispersion_imag
_atom_type_scat_source
C C 0.0033 0.0016 'International Tables Vol C Tables 4.2.6.8 and 6.1.1.4'
H H 0.0000 0.0000 'International Tables Vol C Tables 4.2.6.8 and 6.1.1.4'
N N 0.0061 0.0033 'International Tables Vol C Tables 4.2.6.8 and 6.1.1.4'
Si Si 0.0817 0.0704 'International Tables Vol C Tables 4.2.6.8 and 6.1.1.4'
P P 0.1023 0.0942 'International Tables Vol C Tables 4.2.6.8 and 6.1.1.4'
S S 0.1246 0.1234 'International Tables Vol C Tables 4.2.6.8 and 6.1.1.4'
Ta Ta -0.7052 6.5227 'International Tables Vol C Tables 4.2.6.8 and 6.1.1.4'

loop_
_geom_angle_atom_site_label_1
_geom_angle_atom_site_label_2
_geom_angle_atom_site_label_3
_geom_angle
_geom_angle_site_symmetry_1
_geom_angle_site_symmetry_3
_geom_angle_publ_flag
N6 Ta3 N5 118.76(10) . . ?
N6 Ta3 S3 114.00(7) . 3_566 ?
N5 Ta3 S3 118.84(7) . 3_566 ?
N6 Ta3 S3 96.79(7) . . ?
N5 Ta3 S3 98.09(7) . . ?
S3 Ta3 S3 104.33(2) 3_566 . ?
N6 Ta3 P3 76.44(7) . . ?
N5 Ta3 P3 77.12(7) . . ?
S3 Ta3 P3 87.56(3) 3_566 . ?
S3 Ta3 P3 167.99(3) . . ?
N6 Ta3 Ta3 115.32(7) . 3_566 ?
N5 Ta3 Ta3 120.51(7) . 3_566 ?
S3 Ta3 Ta3 52.240(19) 3_566 3_566 ?
S3 Ta3 Ta3 52.089(19) . 3_566 ?
P3 Ta3 Ta3 139.770(19) . 3_566 ?
N4 Ta2 N3 120.85(10) . . ?
N4 Ta2 S1 110.46(7) . . ?
N3 Ta2 S1 120.51(7) . . ?
N4 Ta2 S2 95.93(7) . . ?
N3 Ta2 S2 97.20(7) . . ?
S1 Ta2 S2 105.78(3) . . ?
N4 Ta2 P2 77.05(7) . . ?
N3 Ta2 P2 77.57(7) . . ?
S1 Ta2 P2 87.10(3) . . ?
S2 Ta2 P2 166.93(3) . . ?
N4 Ta2 Ta1 112.89(7) . . ?
N3 Ta2 Ta1 120.74(7) . . ?
S1 Ta2 Ta1 53.061(18) . . ?
S2 Ta2 Ta1 52.730(18) . . ?
P2 Ta2 Ta1 140.142(19) . . ?
N1 Ta1 N2 118.63(10) . . ?
N1 Ta1 S2 112.40(7) . . ?
N2 Ta1 S2 120.73(7) . . ?
N1 Ta1 S1 96.54(7) . . ?
N2 Ta1 S1 96.79(7) . . ?
S2 Ta1 S1 105.55(3) . . ?
N1 Ta1 P1 78.10(7) . . ?
N2 Ta1 P1 78.41(7) . . ?
S2 Ta1 P1 84.74(3) . . ?
S1 Ta1 P1 169.64(3) . . ?
N1 Ta1 Ta2 113.27(7) . . ?
N2 Ta1 Ta2 122.15(7) . . ?
S2 Ta1 Ta2 52.884(18) . . ?
S1 Ta1 Ta2 52.681(18) . . ?
P1 Ta1 Ta2 137.574(19) . . ?
Ta3 S3 Ta3 75.67(2) 3_566 . ?
Ta2 S1 Ta1 74.26(2) . . ?
Ta1 S2 Ta2 74.39(2) . . ?
C2 P1 C1 107.53(15) . . ?
C2 P1 C37 103.33(15) . . ?
C1 P1 C37 110.43(14) . . ?
C2 P1 Ta1 102.97(10) . . ?
C1 P1 Ta1 107.77(10) . . ?
C37 P1 Ta1 123.49(10) . . ?
C5 P3 C6 106.55(15) . . ?
C5 P3 C55 111.16(15) . . ?
C6 P3 C55 102.99(15) . . ?
C5 P3 Ta3 109.50(11) . . ?
C6 P3 Ta3 102.71(11) . . ?
C55 P3 Ta3 122.26(11) . . ?
C4 P2 C3 107.05(15) . . ?
C4 P2 C19 110.79(15) . . ?
C3 P2 C19 102.97(15) . . ?
C4 P2 Ta2 109.60(10) . . ?
C3 P2 Ta2 100.54(11) . . ?
C19 P2 Ta2 123.91(11) . . ?
N2 Si2 C10 109.83(14) . . ?
N2 Si2 C9 113.29(14) . . ?
C10 Si2 C9 109.78(16) . . ?
N2 Si2 C2 106.36(12) . . ?
C10 Si2 C2 107.69(15) . . ?
C9 Si2 C2 109.68(15) . . ?
N3 Si3 C12 112.75(15) . . ?
N3 Si3 C11 110.15(15) . . ?
C12 Si3 C11 109.29(19) . . ?
N3 Si3 C3 105.58(13) . . ?
C12 Si3 C3 110.53(16) . . ?
C11 Si3 C3 108.41(17) . . ?
N1 Si1 C8 110.55(14) . . ?
N1 Si1 C7 110.51(14) . . ?
C8 Si1 C7 111.75(15) . . ?
N1 Si1 C1 106.57(13) . . ?
C8 Si1 C1 107.37(15) . . ?
C7 Si1 C1 109.92(15) . . ?
N6 Si6 C18 112.92(15) . . ?
N6 Si6 C17 110.35(15) . . ?
C18 Si6 C17 108.72(19) . . ?
N6 Si6 C5 105.61(13) . . ?
C18 Si6 C5 108.15(16) . . ?
C17 Si6 C5 111.06(16) . . ?
N4 Si4 C14 112.30(14) . . ?
N4 Si4 C13 110.03(14) . . ?
C14 Si4 C13 110.48(16) . . ?
N4 Si4 C4 106.63(13) . . ?
C14 Si4 C4 106.70(15) . . ?
C13 Si4 C4 110.58(15) . . ?
N5 Si5 C16 113.29(14) . . ?
N5 Si5 C15 110.71(14) . . ?
C16 Si5 C15 109.22(17) . . ?
N5 Si5 C6 105.62(13) . . ?
C16 Si5 C6 109.01(16) . . ?
C15 Si5 C6 108.84(15) . . ?
C43 N1 Si1 112.69(19) . . ?
C43 N1 Ta1 118.33(19) . . ?
Si1 N1 Ta1 128.84(14) . . ?
C50 C49 C54 118.7(3) . . ?
C50 C49 N2 120.9(3) . . ?
C54 C49 N2 120.3(3) . . ?
C70 C69 C68 121.0(3) . . ?
C70 C69 H69 119.5 . . ?
C68 C69 H69 119.5 . . ?
C32 C31 C36 118.1(3) . . ?
C32 C31 N4 121.5(3) . . ?
C36 C31 N4 120.4(3) . . ?
C23 C22 C21 120.5(4) . . ?
C23 C22 H22 119.8 . . ?
C21 C22 H22 119.8 . . ?
Si5 C15 H15A 109.5 . . ?
Si5 C15 H15B 109.5 . . ?
H15A C15 H15B 109.5 . . ?
Si5 C15 H15C 109.5 . . ?
H15A C15 H15C 109.5 . . ?
H15B C15 H15C 109.5 . . ?
Si2 C9 H9A 109.5 . . ?
Si2 C9 H9B 109.5 . . ?
H9A C9 H9B 109.5 . . ?
Si2 C9 H9C 109.5 . . ?
H9A C9 H9C 109.5 . . ?
H9B C9 H9C 109.5 . . ?
C49 N2 Si2 109.33(18) . . ?
C49 N2 Ta1 124.25(18) . . ?
Si2 N2 Ta1 124.97(13) . . ?
C30 C29 C28 120.4(3) . . ?
C30 C29 H29 119.8 . . ?
C28 C29 H29 119.8 . . ?
C61 C66 C65 120.3(3) . . ?
C61 C66 H66 119.8 . . ?
C65 C66 H66 119.8 . . ?
C61 N5 Si5 109.97(19) . . ?
C61 N5 Ta3 123.99(18) . . ?
Si5 N5 Ta3 124.63(13) . . ?
C67 N6 Si6 111.29(19) . . ?
C67 N6 Ta3 117.74(19) . . ?
Si6 N6 Ta3 130.73(14) . . ?
C46 C45 C44 120.6(4) . . ?
C46 C45 H45 119.7 . . ?
C44 C45 H45 119.7 . . ?
Si3 C11 H11A 109.5 . . ?
Si3 C11 H11B 109.5 . . ?
H11A C11 H11B 109.5 . . ?
Si3 C11 H11C 109.5 . . ?
H11A C11 H11C 109.5 . . ?
H11B C11 H11C 109.5 . . ?
C22 C23 C24 119.8(4) . . ?
C22 C23 H23 120.1 . . ?
C24 C23 H23 120.1 . . ?
C67 C68 C69 120.0(3) . . ?
C67 C68 H68 120.0 . . ?
C69 C68 H68 120.0 . . ?
C42 C41 C40 120.1(3) . . ?
C42 C41 H41 120.0 . . ?
C40 C41 H41 120.0 . . ?
C45 C46 C47 119.8(3) . . ?
C45 C46 H46 120.1 . . ?
C47 C46 H46 120.1 . . ?
C25 N3 Si3 109.46(19) . . ?
C25 N3 Ta2 125.48(19) . . ?
Si3 N3 Ta2 123.15(13) . . ?
Si6 C18 H18A 109.5 . . ?
Si6 C18 H18B 109.5 . . ?
H18A C18 H18B 109.5 . . ?
Si6 C18 H18C 109.5 . . ?
H18A C18 H18C 109.5 . . ?
H18B C18 H18C 109.5 . . ?
C31 N4 Si4 111.94(19) . . ?
C31 N4 Ta2 118.96(18) . . ?
Si4 N4 Ta2 128.55(13) . . ?
C25 C26 C27 120.3(3) . . ?
C25 C26 H26 119.8 . . ?
C27 C26 H26 119.8 . . ?
C58 C59 C60 120.1(3) . . ?
C58 C59 H59 120.0 . . ?
C60 C59 H59 120.0 . . ?
C63 C62 C61 121.2(3) . . ?
C63 C62 H62 119.4 . . ?
C61 C62 H62 119.4 . . ?
C52 C53 C54 120.2(3) . . ?
C52 C53 H53 119.9 . . ?
C54 C53 H53 119.9 . . ?
Si2 C10 H10A 109.5 . . ?
Si2 C10 H10B 109.5 . . ?
H10A C10 H10B 109.5 . . ?
Si2 C10 H10C 109.5 . . ?
H10A C10 H10C 109.5 . . ?
H10B C10 H10C 109.5 . . ?
C38 C39 C40 119.6(3) . . ?
C38 C39 H39 120.2 . . ?
C40 C39 H39 120.2 . . ?
P3 C5 Si6 105.52(16) . . ?
P3 C5 H5A 110.6 . . ?
Si6 C5 H5A 110.6 . . ?
P3 C5 H5B 110.6 . . ?
Si6 C5 H5B 110.6 . . ?
H5A C5 H5B 108.8 . . ?
C33 C32 C31 120.6(3) . . ?
C33 C32 H32 119.7 . . ?
C31 C32 H32 119.7 . . ?
P3 C6 Si5 106.40(16) . . ?
P3 C6 H6A 110.4 . . ?
Si5 C6 H6A 110.4 . . ?
P3 C6 H6B 110.4 . . ?
Si5 C6 H6B 110.4 . . ?
H6A C6 H6B 108.6 . . ?
C51 C52 C53 119.3(3) . . ?
C51 C52 H52 120.4 . . ?
C53 C52 H52 120.4 . . ?
Si1 C8 H8A 109.5 . . ?
Si1 C8 H8B 109.5 . . ?
H8A C8 H8B 109.5 . . ?
Si1 C8 H8C 109.5 . . ?
H8A C8 H8C 109.5 . . ?
H8B C8 H8C 109.5 . . ?
C23 C24 C19 120.7(4) . . ?
C23 C24 H24 119.7 . . ?
C19 C24 H24 119.7 . . ?
Si5 C16 H16A 109.5 . . ?
Si5 C16 H16B 109.5 . . ?
H16A C16 H16B 109.5 . . ?
Si5 C16 H16C 109.5 . . ?
H16A C16 H16C 109.5 . . ?
H16B C16 H16C 109.5 . . ?
C58 C57 C56 120.0(3) . . ?
C58 C57 H57 120.0 . . ?
C56 C57 H57 120.0 . . ?
C71 C72 C67 120.9(3) . . ?
C71 C72 H72 119.6 . . ?
C67 C72 H72 119.6 . . ?
C27 C28 C29 119.1(3) . . ?
C27 C28 H28 120.4 . . ?
C29 C28 H28 120.4 . . ?
C56 C55 C60 118.6(3) . . ?
C56 C55 P3 120.2(2) . . ?
C60 C55 P3 121.0(3) . . ?
C59 C60 C55 120.4(4) . . ?
C59 C60 H60 119.8 . . ?
C55 C60 H60 119.8 . . ?
C34 C35 C36 120.7(3) . . ?
C34 C35 H35 119.7 . . ?
C36 C35 H35 119.7 . . ?
C64 C65 C66 120.4(3) . . ?
C64 C65 H65 119.8 . . ?
C66 C65 H65 119.8 . . ?
P2 C3 Si3 105.88(16) . . ?
P2 C3 H3A 110.6 . . ?
Si3 C3 H3A 110.6 . . ?
P2 C3 H3B 110.6 . . ?
Si3 C3 H3B 110.6 . . ?
H3A C3 H3B 108.7 . . ?
C44 C43 C48 118.6(3) . . ?
C44 C43 N1 121.4(3) . . ?
C48 C43 N1 119.9(3) . . ?
C49 C50 C51 120.5(3) . . ?
C49 C50 H50 119.8 . . ?
C51 C50 H50 119.8 . . ?
C53 C54 C49 120.8(3) . . ?
C53 C54 H54 119.6 . . ?
C49 C54 H54 119.6 . . ?
C19 C20 C21 120.3(3) . . ?
C19 C20 H20 119.9 . . ?
C21 C20 H20 119.9 . . ?
C34 C33 C32 120.8(3) . . ?
C34 C33 H33 119.6 . . ?
C32 C33 H33 119.6 . . ?
C63 C64 C65 119.7(3) . . ?
C63 C64 H64 120.2 . . ?
C65 C64 H64 120.2 . . ?
Si4 C14 H14A 109.5 . . ?
Si4 C14 H14B 109.5 . . ?
H14A C14 H14B 109.5 . . ?
Si4 C14 H14C 109.5 . . ?
H14A C14 H14C 109.5 . . ?
H14B C14 H14C 109.5 . . ?
C64 C63 C62 120.1(3) . . ?
C64 C63 H63 119.9 . . ?
C62 C63 H63 119.9 . . ?
C57 C58 C59 120.1(3) . . ?
C57 C58 H58 120.0 . . ?
C59 C58 H58 120.0 . . ?
C22 C21 C20 119.7(4) . . ?
C22 C21 H21 120.2 . . ?
C20 C21 H21 120.2 . . ?
C29 C30 C25 121.4(3) . . ?
C29 C30 H30 119.3 . . ?
C25 C30 H30 119.3 . . ?
C71 C70 C69 119.0(3) . . ?
C71 C70 H70 120.5 . . ?
C69 C70 H70 120.5 . . ?
C57 C56 C55 120.7(3) . . ?
C57 C56 H56 119.6 . . ?
C55 C56 H56 119.6 . . ?
P1 C2 Si2 105.57(15) . . ?
P1 C2 H2A 110.6 . . ?
Si2 C2 H2A 110.6 . . ?
P1 C2 H2B 110.6 . . ?
Si2 C2 H2B 110.6 . . ?
H2A C2 H2B 108.8 . . ?
C37 C38 C39 120.6(3) . . ?
C37 C38 H38 119.7 . . ?
C39 C38 H38 119.7 . . ?
C62 C61 C66 118.3(3) . . ?
C62 C61 N5 120.8(3) . . ?
C66 C61 N5 120.9(3) . . ?
C38 C37 C42 119.2(3) . . ?
C38 C37 P1 120.4(2) . . ?
C42 C37 P1 120.3(3) . . ?
Si1 C7 H7A 109.5 . . ?
Si1 C7 H7B 109.5 . . ?
H7A C7 H7B 109.5 . . ?
Si1 C7 H7C 109.5 . . ?
H7A C7 H7C 109.5 . . ?
H7B C7 H7C 109.5 . . ?
C45 C44 C43 120.3(3) . . ?
C45 C44 H44 119.8 . . ?
C43 C44 H44 119.8 . . ?
C47 C48 C43 120.4(3) . . ?
C47 C48 H48 119.8 . . ?
C43 C48 H48 119.8 . . ?
C52 C51 C50 120.5(3) . . ?
C52 C51 H51 119.7 . . ?
C50 C51 H51 119.7 . . ?
C30 C25 C26 118.1(3) . . ?
C30 C25 N3 121.3(3) . . ?
C26 C25 N3 120.4(3) . . ?
C35 C36 C31 120.8(3) . . ?
C35 C36 H36 119.6 . . ?
C31 C36 H36 119.6 . . ?
C41 C40 C39 120.1(3) . . ?
C41 C40 H40 119.9 . . ?
C39 C40 H40 119.9 . . ?
P2 C4 Si4 105.81(15) . . ?
P2 C4 H4A 110.6 . . ?
Si4 C4 H4A 110.6 . . ?
P2 C4 H4B 110.6 . . ?
Si4 C4 H4B 110.6 . . ?
H4A C4 H4B 108.7 . . ?
C46 C47 C48 120.3(4) . . ?
C46 C47 H47 119.8 . . ?
C48 C47 H47 119.8 . . ?
C68 C67 C72 118.5(3) . . ?
C68 C67 N6 121.1(3) . . ?
C72 C67 N6 120.4(3) . . ?
P1 C1 Si1 106.54(16) . . ?
P1 C1 H1A 110.4 . . ?
Si1 C1 H1A 110.4 . . ?
P1 C1 H1B 110.4 . . ?
Si1 C1 H1B 110.4 . . ?
H1A C1 H1B 108.6 . . ?
Si4 C13 H13A 109.5 . . ?
Si4 C13 H13B 109.5 . . ?
H13A C13 H13B 109.5 . . ?
Si4 C13 H13C 109.5 . . ?
H13A C13 H13C 109.5 . . ?
H13B C13 H13C 109.5 . . ?
C35 C34 C33 119.1(3) . . ?
C35 C34 H34 120.5 . . ?
C33 C34 H34 120.5 . . ?
C70 C71 C72 120.6(3) . . ?
C70 C71 H71 119.7 . . ?
C72 C71 H71 119.7 . . ?
C41 C42 C37 120.4(3) . . ?
C41 C42 H42 119.8 . . ?
C37 C42 H42 119.8 . . ?
Si3 C12 H12A 109.5 . . ?
Si3 C12 H12B 109.5 . . ?
H12A C12 H12B 109.5 . . ?
Si3 C12 H12C 109.5 . . ?
H12A C12 H12C 109.5 . . ?
H12B C12 H12C 109.5 . . ?
C28 C27 C26 120.7(3) . . ?
C28 C27 H27 119.7 . . ?
C26 C27 H27 119.7 . . ?
C20 C19 C24 119.0(3) . . ?
C20 C19 P2 120.6(2) . . ?
C24 C19 P2 120.1(3) . . ?
Si6 C17 H17A 109.5 . . ?
Si6 C17 H17B 109.5 . . ?
H17A C17 H17B 109.5 . . ?
Si6 C17 H17C 109.5 . . ?
H17A C17 H17C 109.5 . . ?
H17B C17 H17C 109.5 . . ?

loop_
_geom_bond_atom_site_label_1
_geom_bond_atom_site_label_2
_geom_bond_distance
_geom_bond_site_symmetry_2
_geom_bond_publ_flag
Ta3 N6 2.042(2) . ?
Ta3 N5 2.062(2) . ?
Ta3 S3 2.3661(8) 3_566 ?
Ta3 S3 2.3710(8) . ?
Ta3 P3 2.6062(8) . ?
Ta3 Ta3 2.9057(3) 3_566 ?
Ta2 N4 2.040(2) . ?
Ta2 N3 2.070(2) . ?
Ta2 S1 2.3641(8) . ?
Ta2 S2 2.3689(7) . ?
Ta2 P2 2.5993(8) . ?
Ta2 Ta1 2.8612(2) . ?
Ta1 N1 2.031(2) . ?
Ta1 N2 2.062(2) . ?
Ta1 S2 2.3641(8) . ?
Ta1 S1 2.3760(8) . ?
Ta1 P1 2.6054(8) . ?
S3 Ta3 2.3661(8) 3_566 ?
P1 C2 1.813(3) . ?
P1 C1 1.815(3) . ?
P1 C37 1.828(3) . ?
P3 C5 1.808(3) . ?
P3 C6 1.817(3) . ?
P3 C55 1.822(3) . ?
P2 C4 1.808(3) . ?
P2 C3 1.813(3) . ?
P2 C19 1.819(3) . ?
Si2 N2 1.762(3) . ?
Si2 C10 1.864(3) . ?
Si2 C9 1.871(3) . ?
Si2 C2 1.888(3) . ?
Si3 N3 1.755(3) . ?
Si3 C12 1.859(4) . ?
Si3 C11 1.861(4) . ?
Si3 C3 1.881(3) . ?
Si1 N1 1.765(3) . ?
Si1 C8 1.859(3) . ?
Si1 C7 1.867(3) . ?
Si1 C1 1.888(3) . ?
Si6 N6 1.770(3) . ?
Si6 C18 1.843(4) . ?
Si6 C17 1.875(4) . ?
Si6 C5 1.894(3) . ?
Si4 N4 1.775(3) . ?
Si4 C14 1.855(3) . ?
Si4 C13 1.865(3) . ?
Si4 C4 1.894(3) . ?
Si5 N5 1.762(3) . ?
Si5 C16 1.869(3) . ?
Si5 C15 1.873(3) . ?
Si5 C6 1.880(3) . ?
N1 C43 1.448(4) . ?
C49 C50 1.385(4) . ?
C49 C54 1.391(4) . ?
C49 N2 1.453(4) . ?
C69 C70 1.383(5) . ?
C69 C68 1.391(4) . ?
C69 H69 0.9300 . ?
C31 C32 1.394(4) . ?
C31 C36 1.402(5) . ?
C31 N4 1.439(4) . ?
C22 C23 1.375(6) . ?
C22 C21 1.385(5) . ?
C22 H22 0.9300 . ?
C15 H15A 0.9600 . ?
C15 H15B 0.9600 . ?
C15 H15C 0.9600 . ?
C9 H9A 0.9600 . ?
C9 H9B 0.9600 . ?
C9 H9C 0.9600 . ?
C29 C30 1.381(4) . ?
C29 C28 1.383(5) . ?
C29 H29 0.9300 . ?
C66 C61 1.393(4) . ?
C66 C65 1.395(5) . ?
C66 H66 0.9300 . ?
N5 C61 1.449(4) . ?
N6 C67 1.449(4) . ?
C45 C46 1.375(6) . ?
C45 C44 1.390(5) . ?
C45 H45 0.9300 . ?
C11 H11A 0.9600 . ?
C11 H11B 0.9600 . ?
C11 H11C 0.9600 . ?
C23 C24 1.380(5) . ?
C23 H23 0.9300 . ?
C68 C67 1.390(4) . ?
C68 H68 0.9300 . ?
C41 C42 1.380(5) . ?
C41 C40 1.383(5) . ?
C41 H41 0.9300 . ?
C46 C47 1.377(6) . ?
C46 H46 0.9300 . ?
N3 C25 1.452(4) . ?
C18 H18A 0.9600 . ?
C18 H18B 0.9600 . ?
C18 H18C 0.9600 . ?
C26 C25 1.393(4) . ?
C26 C27 1.398(4) . ?
C26 H26 0.9300 . ?
C59 C58 1.379(5) . ?
C59 C60 1.388(5) . ?
C59 H59 0.9300 . ?
C62 C63 1.384(5) . ?
C62 C61 1.393(4) . ?
C62 H62 0.9300 . ?
C53 C52 1.384(4) . ?
C53 C54 1.389(4) . ?
C53 H53 0.9300 . ?
C10 H10A 0.9600 . ?
C10 H10B 0.9600 . ?
C10 H10C 0.9600 . ?
C39 C38 1.390(4) . ?
C39 C40 1.391(5) . ?
C39 H39 0.9300 . ?
C5 H5A 0.9700 . ?
C5 H5B 0.9700 . ?
C32 C33 1.388(5) . ?
C32 H32 0.9300 . ?
C6 H6A 0.9700 . ?
C6 H6B 0.9700 . ?
C52 C51 1.383(5) . ?
C52 H52 0.9300 . ?
C8 H8A 0.9600 . ?
C8 H8B 0.9600 . ?
C8 H8C 0.9600 . ?
C24 C19 1.396(5) . ?
C24 H24 0.9300 . ?
C16 H16A 0.9600 . ?
C16 H16B 0.9600 . ?
C16 H16C 0.9600 . ?
C57 C58 1.375(5) . ?
C57 C56 1.387(4) . ?
C57 H57 0.9300 . ?
C72 C71 1.382(5) . ?
C72 C67 1.395(4) . ?
C72 H72 0.9300 . ?
C28 C27 1.379(5) . ?
C28 H28 0.9300 . ?
C55 C56 1.388(4) . ?
C55 C60 1.392(4) . ?
C60 H60 0.9300 . ?
C35 C34 1.382(5) . ?
C35 C36 1.384(5) . ?
C35 H35 0.9300 . ?
C65 C64 1.380(5) . ?
C65 H65 0.9300 . ?
C3 H3A 0.9700 . ?
C3 H3B 0.9700 . ?
C43 C44 1.393(4) . ?
C43 C48 1.397(4) . ?
C50 C51 1.393(4) . ?
C50 H50 0.9300 . ?
C54 H54 0.9300 . ?
C20 C19 1.385(5) . ?
C20 C21 1.392(5) . ?
C20 H20 0.9300 . ?
C33 C34 1.386(5) . ?
C33 H33 0.9300 . ?
C64 C63 1.379(5) . ?
C64 H64 0.9300 . ?
C14 H14A 0.9600 . ?
C14 H14B 0.9600 . ?
C14 H14C 0.9600 . ?
C63 H63 0.9300 . ?
C58 H58 0.9300 . ?
C21 H21 0.9300 . ?
C30 C25 1.390(4) . ?
C30 H30 0.9300 . ?
C70 C71 1.378(5) . ?
C70 H70 0.9300 . ?
C56 H56 0.9300 . ?
C2 H2A 0.9700 . ?
C2 H2B 0.9700 . ?
C38 C37 1.383(4) . ?
C38 H38 0.9300 . ?
C37 C42 1.398(4) . ?
C7 H7A 0.9600 . ?
C7 H7B 0.9600 . ?
C7 H7C 0.9600 . ?
C44 H44 0.9300 . ?
C48 C47 1.391(5) . ?
C48 H48 0.9300 . ?
C51 H51 0.9300 . ?
C36 H36 0.9300 . ?
C40 H40 0.9300 . ?
C4 H4A 0.9700 . ?
C4 H4B 0.9700 . ?
C47 H47 0.9300 . ?
C1 H1A 0.9700 . ?
C1 H1B 0.9700 . ?
C13 H13A 0.9600 . ?
C13 H13B 0.9600 . ?
C13 H13C 0.9600 . ?
C34 H34 0.9300 . ?
C71 H71 0.9300 . ?
C42 H42 0.9300 . ?
C12 H12A 0.9600 . ?
C12 H12B 0.9600 . ?
C12 H12C 0.9600 . ?
C27 H27 0.9300 . ?
C17 H17A 0.9600 . ?
C17 H17B 0.9600 . ?
C17 H17C 0.9600 . ?

loop_
_geom_torsion_atom_site_label_1
_geom_torsion_atom_site_label_2
_geom_torsion_atom_site_label_3
_geom_torsion_atom_site_label_4
_geom_torsion
_geom_torsion_site_symmetry_1
_geom_torsion_site_symmetry_2
_geom_torsion_site_symmetry_3
_geom_torsion_site_symmetry_4
_geom_torsion_publ_flag
N4 Ta2 Ta1 N1 179.15(11) . . . . ?
N3 Ta2 Ta1 N1 -26.87(11) . . . . ?
S1 Ta2 Ta1 N1 80.10(8) . . . . ?
S2 Ta2 Ta1 N1 -101.23(8) . . . . ?
P2 Ta2 Ta1 N1 81.90(8) . . . . ?
N4 Ta2 Ta1 N2 26.72(11) . . . . ?
N3 Ta2 Ta1 N2 -179.30(11) . . . . ?
S1 Ta2 Ta1 N2 -72.33(8) . . . . ?
S2 Ta2 Ta1 N2 106.33(8) . . . . ?
P2 Ta2 Ta1 N2 -70.53(8) . . . . ?
N4 Ta2 Ta1 S2 -79.61(8) . . . . ?
N3 Ta2 Ta1 S2 74.37(8) . . . . ?
S1 Ta2 Ta1 S2 -178.67(3) . . . . ?
P2 Ta2 Ta1 S2 -176.86(4) . . . . ?
N4 Ta2 Ta1 S1 99.05(8) . . . . ?
N3 Ta2 Ta1 S1 -106.96(8) . . . . ?
S2 Ta2 Ta1 S1 178.67(3) . . . . ?
P2 Ta2 Ta1 S1 1.80(4) . . . . ?
N4 Ta2 Ta1 P1 -82.92(8) . . . . ?
N3 Ta2 Ta1 P1 71.06(8) . . . . ?
S1 Ta2 Ta1 P1 178.03(4) . . . . ?
S2 Ta2 Ta1 P1 -3.31(4) . . . . ?
P2 Ta2 Ta1 P1 179.83(4) . . . . ?
N6 Ta3 S3 Ta3 -116.95(7) . . . 3_566 ?
N5 Ta3 S3 Ta3 122.63(7) . . . 3_566 ?
S3 Ta3 S3 Ta3 0.0 3_566 . . 3_566 ?
P3 Ta3 S3 Ta3 -171.82(12) . . . 3_566 ?
N4 Ta2 S1 Ta1 -103.82(7) . . . . ?
N3 Ta2 S1 Ta1 107.41(8) . . . . ?
S2 Ta2 S1 Ta1 -1.10(3) . . . . ?
P2 Ta2 S1 Ta1 -178.84(2) . . . . ?
N1 Ta1 S1 Ta2 -114.37(7) . . . . ?
N2 Ta1 S1 Ta2 125.67(7) . . . . ?
S2 Ta1 S1 Ta2 1.10(3) . . . . ?
P1 Ta1 S1 Ta2 -172.58(14) . . . . ?
N1 Ta1 S2 Ta2 102.94(8) . . . . ?
N2 Ta1 S2 Ta2 -109.06(8) . . . . ?
S1 Ta1 S2 Ta2 -1.10(3) . . . . ?
P1 Ta1 S2 Ta2 177.76(2) . . . . ?
N4 Ta2 S2 Ta1 114.35(7) . . . . ?
N3 Ta2 S2 Ta1 -123.46(7) . . . . ?
S1 Ta2 S2 Ta1 1.11(3) . . . . ?
P2 Ta2 S2 Ta1 171.08(11) . . . . ?
N1 Ta1 P1 C2 -82.16(13) . . . . ?
N2 Ta1 P1 C2 40.73(13) . . . . ?
S2 Ta1 P1 C2 163.60(11) . . . . ?
S1 Ta1 P1 C2 -22.5(2) . . . . ?
Ta2 Ta1 P1 C2 166.25(10) . . . . ?
N1 Ta1 P1 C1 31.31(13) . . . . ?
N2 Ta1 P1 C1 154.21(13) . . . . ?
S2 Ta1 P1 C1 -82.92(11) . . . . ?
S1 Ta1 P1 C1 90.96(18) . . . . ?
Ta2 Ta1 P1 C1 -80.28(11) . . . . ?
N1 Ta1 P1 C37 161.98(14) . . . . ?
N2 Ta1 P1 C37 -75.13(14) . . . . ?
S2 Ta1 P1 C37 47.74(12) . . . . ?
S1 Ta1 P1 C37 -138.37(17) . . . . ?
Ta2 Ta1 P1 C37 50.39(13) . . . . ?
N6 Ta3 P3 C5 31.34(14) . . . . ?
N5 Ta3 P3 C5 155.59(14) . . . . ?
S3 Ta3 P3 C5 -84.07(12) 3_566 . . . ?
S3 Ta3 P3 C5 88.00(17) . . . . ?
Ta3 Ta3 P3 C5 -81.99(12) 3_566 . . . ?
N6 Ta3 P3 C6 -81.58(13) . . . . ?
N5 Ta3 P3 C6 42.67(13) . . . . ?
S3 Ta3 P3 C6 163.00(11) 3_566 . . . ?
S3 Ta3 P3 C6 -24.93(18) . . . . ?
Ta3 Ta3 P3 C6 165.08(11) 3_566 . . . ?
N6 Ta3 P3 C55 163.91(14) . . . . ?
N5 Ta3 P3 C55 -71.84(14) . . . . ?
S3 Ta3 P3 C55 48.49(12) 3_566 . . . ?
S3 Ta3 P3 C55 -139.44(16) . . . . ?
Ta3 Ta3 P3 C55 50.57(13) 3_566 . . . ?
N4 Ta2 P2 C4 -31.92(14) . . . . ?
N3 Ta2 P2 C4 -158.03(14) . . . . ?
S1 Ta2 P2 C4 79.85(12) . . . . ?
S2 Ta2 P2 C4 -90.48(17) . . . . ?
Ta1 Ta2 P2 C4 78.41(12) . . . . ?
N4 Ta2 P2 C3 80.59(13) . . . . ?
N3 Ta2 P2 C3 -45.52(13) . . . . ?
S1 Ta2 P2 C3 -167.64(11) . . . . ?
S2 Ta2 P2 C3 22.02(17) . . . . ?
Ta1 Ta2 P2 C3 -169.08(11) . . . . ?
N4 Ta2 P2 C19 -165.81(15) . . . . ?
N3 Ta2 P2 C19 68.07(15) . . . . ?
S1 Ta2 P2 C19 -54.05(13) . . . . ?
S2 Ta2 P2 C19 135.62(16) . . . . ?
Ta1 Ta2 P2 C19 -55.49(14) . . . . ?
C8 Si1 N1 C43 71.0(2) . . . . ?
C7 Si1 N1 C43 -53.2(2) . . . . ?
C1 Si1 N1 C43 -172.6(2) . . . . ?
C8 Si1 N1 Ta1 -104.52(19) . . . . ?
C7 Si1 N1 Ta1 131.24(18) . . . . ?
C1 Si1 N1 Ta1 11.8(2) . . . . ?
N2 Ta1 N1 C43 90.0(2) . . . . ?
S2 Ta1 N1 C43 -121.3(2) . . . . ?
S1 Ta1 N1 C43 -11.5(2) . . . . ?
P1 Ta1 N1 C43 159.5(2) . . . . ?
Ta2 Ta1 N1 C43 -63.5(2) . . . . ?
N2 Ta1 N1 Si1 -94.73(18) . . . . ?
S2 Ta1 N1 Si1 54.00(18) . . . . ?
S1 Ta1 N1 Si1 163.83(16) . . . . ?
P1 Ta1 N1 Si1 -25.15(15) . . . . ?
Ta2 Ta1 N1 Si1 111.78(15) . . . . ?
C50 C49 N2 Si2 -94.0(3) . . . . ?
C54 C49 N2 Si2 82.9(3) . . . . ?
C50 C49 N2 Ta1 72.8(3) . . . . ?
C54 C49 N2 Ta1 -110.3(3) . . . . ?
C10 Si2 N2 C49 60.7(2) . . . . ?
C9 Si2 N2 C49 -62.5(2) . . . . ?
C2 Si2 N2 C49 176.9(2) . . . . ?
C10 Si2 N2 Ta1 -106.04(18) . . . . ?
C9 Si2 N2 Ta1 130.80(17) . . . . ?
C2 Si2 N2 Ta1 10.2(2) . . . . ?
N1 Ta1 N2 C49 -125.0(2) . . . . ?
S2 Ta1 N2 C49 89.0(2) . . . . ?
S1 Ta1 N2 C49 -23.7(2) . . . . ?
P1 Ta1 N2 C49 165.6(2) . . . . ?
Ta2 Ta1 N2 C49 26.1(2) . . . . ?
N1 Ta1 N2 Si2 39.82(19) . . . . ?
S2 Ta1 N2 Si2 -106.25(14) . . . . ?
S1 Ta1 N2 Si2 141.11(14) . . . . ?
P1 Ta1 N2 Si2 -29.59(13) . . . . ?
Ta2 Ta1 N2 Si2 -169.15(11) . . . . ?
C16 Si5 N5 C61 -55.1(2) . . . . ?
C15 Si5 N5 C61 68.0(2) . . . . ?
C6 Si5 N5 C61 -174.3(2) . . . . ?
C16 Si5 N5 Ta3 138.02(18) . . . . ?
C15 Si5 N5 Ta3 -98.88(19) . . . . ?
C6 Si5 N5 Ta3 18.78(19) . . . . ?
N6 Ta3 N5 C61 -134.7(2) . . . . ?
S3 Ta3 N5 C61 79.0(2) 3_566 . . . ?
S3 Ta3 N5 C61 -32.4(2) . . . . ?
P3 Ta3 N5 C61 158.8(2) . . . . ?
Ta3 Ta3 N5 C61 18.1(3) 3_566 . . . ?
N6 Ta3 N5 Si5 30.36(19) . . . . ?
S3 Ta3 N5 Si5 -115.94(14) 3_566 . . . ?
S3 Ta3 N5 Si5 132.73(14) . . . . ?
P3 Ta3 N5 Si5 -36.06(14) . . . . ?
Ta3 Ta3 N5 Si5 -176.80(11) 3_566 . . . ?
C18 Si6 N6 C67 66.0(3) . . . . ?
C17 Si6 N6 C67 -55.9(3) . . . . ?
C5 Si6 N6 C67 -176.0(2) . . . . ?
C18 Si6 N6 Ta3 -108.1(2) . . . . ?
C17 Si6 N6 Ta3 130.0(2) . . . . ?
C5 Si6 N6 Ta3 9.9(2) . . . . ?
N5 Ta3 N6 C67 95.6(2) . . . . ?
S3 Ta3 N6 C67 -116.6(2) 3_566 . . . ?
S3 Ta3 N6 C67 -7.5(2) . . . . ?
P3 Ta3 N6 C67 162.4(2) . . . . ?
Ta3 Ta3 N6 C67 -58.6(2) 3_566 . . . ?
N5 Ta3 N6 Si6 -90.63(19) . . . . ?
S3 Ta3 N6 Si6 57.23(19) 3_566 . . . ?
S3 Ta3 N6 Si6 166.25(17) . . . . ?
P3 Ta3 N6 Si6 -23.83(16) . . . . ?
Ta3 Ta3 N6 Si6 115.17(16) 3_566 . . . ?
C21 C22 C23 C24 0.3(6) . . . . ?
C70 C69 C68 C67 -0.1(5) . . . . ?
C44 C45 C46 C47 -0.4(6) . . . . ?
C12 Si3 N3 C25 57.9(3) . . . . ?
C11 Si3 N3 C25 -64.5(2) . . . . ?
C3 Si3 N3 C25 178.7(2) . . . . ?
C12 Si3 N3 Ta2 -137.02(18) . . . . ?
C11 Si3 N3 Ta2 100.6(2) . . . . ?
C3 Si3 N3 Ta2 -16.2(2) . . . . ?
N4 Ta2 N3 C25 132.4(2) . . . . ?
S1 Ta2 N3 C25 -82.1(2) . . . . ?
S2 Ta2 N3 C25 31.0(2) . . . . ?
P2 Ta2 N3 C25 -161.1(2) . . . . ?
Ta1 Ta2 N3 C25 -19.6(3) . . . . ?
N4 Ta2 N3 Si3 -30.3(2) . . . . ?
S1 Ta2 N3 Si3 115.27(14) . . . . ?
S2 Ta2 N3 Si3 -131.62(14) . . . . ?
P2 Ta2 N3 Si3 36.22(14) . . . . ?
Ta1 Ta2 N3 Si3 177.80(11) . . . . ?
C32 C31 N4 Si4 76.6(3) . . . . ?
C36 C31 N4 Si4 -103.9(3) . . . . ?
C32 C31 N4 Ta2 -95.6(3) . . . . ?
C36 C31 N4 Ta2 84.0(3) . . . . ?
C14 Si4 N4 C31 -71.8(2) . . . . ?
C13 Si4 N4 C31 51.7(2) . . . . ?
C4 Si4 N4 C31 171.7(2) . . . . ?
C14 Si4 N4 Ta2 99.45(19) . . . . ?
C13 Si4 N4 Ta2 -137.05(18) . . . . ?
C4 Si4 N4 Ta2 -17.1(2) . . . . ?
N3 Ta2 N4 C31 -94.3(2) . . . . ?
S1 Ta2 N4 C31 117.1(2) . . . . ?
S2 Ta2 N4 C31 7.8(2) . . . . ?
P2 Ta2 N4 C31 -161.0(2) . . . . ?
Ta1 Ta2 N4 C31 59.7(2) . . . . ?
N3 Ta2 N4 Si4 95.04(18) . . . . ?
S1 Ta2 N4 Si4 -53.61(18) . . . . ?
S2 Ta2 N4 Si4 -162.91(16) . . . . ?
P2 Ta2 N4 Si4 28.27(15) . . . . ?
Ta1 Ta2 N4 Si4 -111.01(15) . . . . ?
C6 P3 C5 Si6 77.03(18) . . . . ?
C55 P3 C5 Si6 -171.47(15) . . . . ?
Ta3 P3 C5 Si6 -33.37(17) . . . . ?
N6 Si6 C5 P3 18.90(19) . . . . ?
C18 Si6 C5 P3 140.05(18) . . . . ?
C17 Si6 C5 P3 -100.73(19) . . . . ?
C36 C31 C32 C33 -0.9(5) . . . . ?
N4 C31 C32 C33 178.7(3) . . . . ?
C5 P3 C6 Si5 -157.61(15) . . . . ?
C55 P3 C6 Si5 85.32(18) . . . . ?
Ta3 P3 C6 Si5 -42.53(15) . . . . ?
N5 Si5 C6 P3 21.83(19) . . . . ?
C16 Si5 C6 P3 -100.22(18) . . . . ?
C15 Si5 C6 P3 140.74(17) . . . . ?
C54 C53 C52 C51 -0.4(5) . . . . ?
C22 C23 C24 C19 0.9(6) . . . . ?
C30 C29 C28 C27 -0.5(5) . . . . ?
C5 P3 C55 C56 128.3(3) . . . . ?
C6 P3 C55 C56 -118.0(3) . . . . ?
Ta3 P3 C55 C56 -3.6(3) . . . . ?
C5 P3 C55 C60 -56.6(3) . . . . ?
C6 P3 C55 C60 57.2(3) . . . . ?
Ta3 P3 C55 C60 171.6(2) . . . . ?
C58 C59 C60 C55 -1.7(6) . . . . ?
C56 C55 C60 C59 0.3(6) . . . . ?
P3 C55 C60 C59 -174.9(3) . . . . ?
C61 C66 C65 C64 0.0(5) . . . . ?
C4 P2 C3 Si3 161.36(15) . . . . ?
C19 P2 C3 Si3 -81.80(18) . . . . ?
Ta2 P2 C3 Si3 46.90(15) . . . . ?
N3 Si3 C3 P2 -26.32(19) . . . . ?
C12 Si3 C3 P2 95.9(2) . . . . ?
C11 Si3 C3 P2 -144.34(17) . . . . ?
Si1 N1 C43 C44 -80.5(3) . . . . ?
Ta1 N1 C43 C44 95.6(3) . . . . ?
Si1 N1 C43 C48 100.6(3) . . . . ?
Ta1 N1 C43 C48 -83.4(3) . . . . ?
C54 C49 C50 C51 -0.1(5) . . . . ?
N2 C49 C50 C51 176.9(3) . . . . ?
C52 C53 C54 C49 0.0(5) . . . . ?
C50 C49 C54 C53 0.3(5) . . . . ?
N2 C49 C54 C53 -176.7(3) . . . . ?
C31 C32 C33 C34 -0.2(5) . . . . ?
C66 C65 C64 C63 0.2(5) . . . . ?
C65 C64 C63 C62 -0.6(5) . . . . ?
C61 C62 C63 C64 0.6(5) . . . . ?
C56 C57 C58 C59 -0.8(6) . . . . ?
C60 C59 C58 C57 1.9(6) . . . . ?
C23 C22 C21 C20 -1.1(6) . . . . ?
C19 C20 C21 C22 0.8(6) . . . . ?
C28 C29 C30 C25 -0.5(5) . . . . ?
C68 C69 C70 C71 -1.1(5) . . . . ?
C58 C57 C56 C55 -0.5(5) . . . . ?
C60 C55 C56 C57 0.8(5) . . . . ?
P3 C55 C56 C57 176.1(3) . . . . ?
C1 P1 C2 Si2 -157.47(15) . . . . ?
C37 P1 C2 Si2 85.72(17) . . . . ?
Ta1 P1 C2 Si2 -43.81(15) . . . . ?
N2 Si2 C2 P1 26.90(19) . . . . ?
C10 Si2 C2 P1 144.60(16) . . . . ?
C9 Si2 C2 P1 -95.97(18) . . . . ?
C40 C39 C38 C37 -0.2(5) . . . . ?
C63 C62 C61 C66 -0.3(5) . . . . ?
C63 C62 C61 N5 176.3(3) . . . . ?
C65 C66 C61 C62 0.0(5) . . . . ?
C65 C66 C61 N5 -176.7(3) . . . . ?
Si5 N5 C61 C62 -93.5(3) . . . . ?
Ta3 N5 C61 C62 73.5(3) . . . . ?
Si5 N5 C61 C66 83.1(3) . . . . ?
Ta3 N5 C61 C66 -110.0(3) . . . . ?
C39 C38 C37 C42 0.9(5) . . . . ?
C39 C38 C37 P1 176.3(3) . . . . ?
C2 P1 C37 C38 -114.8(3) . . . . ?
C1 P1 C37 C38 130.4(3) . . . . ?
Ta1 P1 C37 C38 0.8(3) . . . . ?
C2 P1 C37 C42 60.5(3) . . . . ?
C1 P1 C37 C42 -54.2(3) . . . . ?
Ta1 P1 C37 C42 176.2(2) . . . . ?
C46 C45 C44 C43 0.2(5) . . . . ?
C48 C43 C44 C45 0.6(5) . . . . ?
N1 C43 C44 C45 -178.4(3) . . . . ?
C44 C43 C48 C47 -1.3(5) . . . . ?
N1 C43 C48 C47 177.7(3) . . . . ?
C53 C52 C51 C50 0.6(5) . . . . ?
C49 C50 C51 C52 -0.3(5) . . . . ?
C29 C30 C25 C26 1.2(5) . . . . ?
C29 C30 C25 N3 -174.0(3) . . . . ?
C27 C26 C25 C30 -1.0(5) . . . . ?
C27 C26 C25 N3 174.2(3) . . . . ?
Si3 N3 C25 C30 93.1(3) . . . . ?
Ta2 N3 C25 C30 -71.6(3) . . . . ?
Si3 N3 C25 C26 -82.0(3) . . . . ?
Ta2 N3 C25 C26 113.4(3) . . . . ?
C34 C35 C36 C31 -0.6(5) . . . . ?
C32 C31 C36 C35 1.2(5) . . . . ?
N4 C31 C36 C35 -178.3(3) . . . . ?
C42 C41 C40 C39 1.1(6) . . . . ?
C38 C39 C40 C41 -0.8(6) . . . . ?
C3 P2 C4 Si4 -77.94(18) . . . . ?
C19 P2 C4 Si4 170.49(15) . . . . ?
Ta2 P2 C4 Si4 30.25(18) . . . . ?
N4 Si4 C4 P2 -13.4(2) . . . . ?
C14 Si4 C4 P2 -133.61(16) . . . . ?
C13 Si4 C4 P2 106.21(18) . . . . ?
C45 C46 C47 C48 -0.3(6) . . . . ?
C43 C48 C47 C46 1.2(5) . . . . ?
C69 C68 C67 C72 1.4(5) . . . . ?
C69 C68 C67 N6 -177.3(3) . . . . ?
C71 C72 C67 C68 -1.6(5) . . . . ?
C71 C72 C67 N6 177.2(3) . . . . ?
Si6 N6 C67 C68 -82.2(3) . . . . ?
Ta3 N6 C67 C68 92.8(3) . . . . ?
Si6 N6 C67 C72 99.1(3) . . . . ?
Ta3 N6 C67 C72 -86.0(3) . . . . ?
C2 P1 C1 Si1 78.23(18) . . . . ?
C37 P1 C1 Si1 -169.70(15) . . . . ?
Ta1 P1 C1 Si1 -32.16(17) . . . . ?
N1 Si1 C1 P1 17.54(19) . . . . ?
C8 Si1 C1 P1 136.01(16) . . . . ?
C7 Si1 C1 P1 -102.23(18) . . . . ?
C36 C35 C34 C33 -0.5(5) . . . . ?
C32 C33 C34 C35 0.9(5) . . . . ?
C69 C70 C71 C72 1.0(5) . . . . ?
C67 C72 C71 C70 0.3(5) . . . . ?
C40 C41 C42 C37 -0.4(6) . . . . ?
C38 C37 C42 C41 -0.6(5) . . . . ?
P1 C37 C42 C41 -176.0(3) . . . . ?
C29 C28 C27 C26 0.6(5) . . . . ?
C25 C26 C27 C28 0.1(5) . . . . ?
C21 C20 C19 C24 0.3(5) . . . . ?
C21 C20 C19 P2 -174.4(3) . . . . ?
C23 C24 C19 C20 -1.2(5) . . . . ?
C23 C24 C19 P2 173.6(3) . . . . ?
C4 P2 C19 C20 -122.8(3) . . . . ?
C3 P2 C19 C20 123.0(3) . . . . ?
Ta2 P2 C19 C20 10.6(3) . . . . ?
C4 P2 C19 C24 62.5(3) . . . . ?
C3 P2 C19 C24 -51.7(3) . . . . ?
Ta2 P2 C19 C24 -164.1(2) . . . . ?
